data_7704846
loop_
_publ_author_name
'Hsieh, Jui'
'Chen, Ju-Ying'
'Li, Han-Ying'
'Liu, Hsin-Kuan'
'Tu, Hsiung-Lin'
'Wang, Chih-Min'

_publ_section_title
;
 A thio-functionalized zinc phosphite with a large-channel framework and
 enhanced removal ability of mercury ion from aqueous solutions.
;
_journal_issue 32
_journal_name_full 'Dalton transactions (Cambridge, England : 2003)'
_journal_page_first 11085
_journal_page_last 11089
_journal_paper_doi 10.1039/d0dt02270e
_journal_volume 49
_journal_year 2020
_chemical_formula_sum 'C6 H4 N0 O10 P2 S Zn2'
_chemical_formula_weight 460.83
_space_group_IT_number 56
_space_group_name_Hall '-P 2ab 2ac'
_space_group_name_H-M_alt 'P c c n'
_symmetry_cell_setting orthorhombic
_symmetry_space_group_name_H-M 'P c c n'
_atom_sites_solution_hydrogens geom
_atom_sites_solution_primary direct
_atom_sites_solution_secondary difmap
_audit_creation_method SHELXL-97
_audit_update_record
;
2020-03-16 deposited with the CCDC.	2020-07-02 downloaded from the CCDC.
;
_cell_angle_alpha 90.00
_cell_angle_beta 90.00
_cell_angle_gamma 90.00
_cell_formula_units_Z 8
_cell_length_a 19.5786(9)
_cell_length_b 29.0287(13)
_cell_length_c 9.9053(4)
_cell_measurement_reflns_used 6504
_cell_measurement_temperature 296(2)
_cell_measurement_theta_max 27.62
_cell_measurement_theta_min 2.35
_cell_volume 5629.6(4)
_computing_cell_refinement 'Bruker XSCANS'
_computing_data_collection 'Bruker XSCANS'
_computing_data_reduction 'Bruker SHELXTL'
_computing_molecular_graphics Diamond
_computing_publication_material 'Bruker SHELXTL'
_computing_structure_refinement 'Bruker SHELXTL'
_computing_structure_solution 'Bruker SHELXTL'
_diffrn_ambient_temperature 296(2)
_diffrn_measured_fraction_theta_full 0.993
_diffrn_measured_fraction_theta_max 0.993
_diffrn_measurement_device_type CCD
_diffrn_measurement_method 'omega scan'
_diffrn_radiation_monochromator graphite
_diffrn_radiation_source 'fine-focus sealed tube'
_diffrn_radiation_type MoK\a
_diffrn_radiation_wavelength 0.71073
_diffrn_reflns_av_R_equivalents 0.1147
_diffrn_reflns_av_sigmaI/netI 0.0452
_diffrn_reflns_limit_h_max 25
_diffrn_reflns_limit_h_min -25
_diffrn_reflns_limit_k_max 37
_diffrn_reflns_limit_k_min -37
_diffrn_reflns_limit_l_max 11
_diffrn_reflns_limit_l_min -12
_diffrn_reflns_number 103541
_diffrn_reflns_theta_full 27.62
_diffrn_reflns_theta_max 27.62
_diffrn_reflns_theta_min 1.25
_exptl_absorpt_coefficient_mu 1.914
_exptl_absorpt_correction_T_max 0.909
_exptl_absorpt_correction_T_min 0.777
_exptl_absorpt_correction_type empirical
_exptl_crystal_colour yellow
_exptl_crystal_density_diffrn 1.087
_exptl_crystal_density_meas ?
_exptl_crystal_density_method 'not measured'
_exptl_crystal_description block
_exptl_crystal_F_000 1808
_exptl_crystal_size_max 0.15
_exptl_crystal_size_mid 0.11
_exptl_crystal_size_min 0.05
_refine_diff_density_max 0.467
_refine_diff_density_min -0.557
_refine_diff_density_rms 0.092
_refine_ls_extinction_method none
_refine_ls_goodness_of_fit_ref 1.014
_refine_ls_hydrogen_treatment mixed
_refine_ls_matrix_type full
_refine_ls_number_parameters 191
_refine_ls_number_reflns 6504
_refine_ls_number_restraints 0
_refine_ls_restrained_S_all 1.014
_refine_ls_R_factor_all 0.0702
_refine_ls_R_factor_gt 0.0453
_refine_ls_shift/su_max 0.000
_refine_ls_shift/su_mean 0.000
_refine_ls_structure_factor_coef Fsqd
_refine_ls_weighting_details 'calc w=1/[\s^2^(Fo^2^)+(0.0625P)^2^+8.2703P] where P=(Fo^2^+2Fc^2^)/3'
_refine_ls_weighting_scheme calc
_refine_ls_wR_factor_gt 0.1237
_refine_ls_wR_factor_ref 0.1338
_reflns_number_gt 4879
_reflns_number_total 6504
_reflns_threshold_expression >2sigma(I)
_cod_data_source_file d0dt02270e2.cif
_cod_data_source_block NTOU-2S
_cod_depositor_comments
;
The following automatic conversions were performed:

data item '_exptl_crystal_density_meas' value 'not measured' was
changed to '?' -- the value is perceived as not measured.

Automatic conversion script
Id: cif_fix_values 7556 2019-12-06 15:28:31Z antanas 

 Adding full bibliography for 7704846.cif.
;
_cod_original_sg_symbol_H-M Pccn
_cod_database_code 7704846

loop_
_symmetry_equiv_pos_as_xyz
'x, y, z'
'-x+1/2, -y+1/2, z'
'-x, y+1/2, -z+1/2'
'x+1/2, -y, -z+1/2'
'-x, -y, -z'
'x-1/2, y-1/2, -z'
'x, -y-1/2, z-1/2'
'-x-1/2, y, z-1/2'

loop_
_atom_site_label
_atom_site_type_symbol
_atom_site_fract_x
_atom_site_fract_y
_atom_site_fract_z
_atom_site_U_iso_or_equiv
_atom_site_adp_type
_atom_site_occupancy
_atom_site_symmetry_multiplicity
_atom_site_calc_flag
_atom_site_refinement_flags
_atom_site_disorder_assembly
_atom_site_disorder_group
S1 S -0.03701(7) 0.48414(4) 0.30537(12) 0.0515(3) Uani 1 1 d . . .
Zn1 Zn 0.07183(3) 0.313179(14) 0.21638(4) 0.03511(14) Uani 1 1 d . . .
Zn2 Zn 0.15619(2) 0.144054(15) 0.37053(4) 0.03283(13) Uani 1 1 d . . .
P1 P 0.09507(6) 0.23871(3) 0.43276(10) 0.0363(2) Uani 1 1 d . . .
H1 H 0.1588 0.2490 0.4342 0.050 Uiso 1 1 d . . .
P2 P 0.22694(6) 0.33226(3) 0.16022(10) 0.0348(2) Uani 1 1 d . . .
H2 H 0.2370 0.2883 0.1631 0.050 Uiso 1 1 d . . .
O1 O 0.0777(2) 0.23334(11) 0.5783(3) 0.0697(12) Uani 1 1 d . . .
O2 O 0.09154(16) 0.19472(10) 0.3513(3) 0.0458(7) Uani 1 1 d . . .
O3 O 0.05084(16) 0.27698(10) 0.3742(3) 0.0452(7) Uani 1 1 d . . .
O4 O 0.16233(17) 0.34135(11) 0.2384(3) 0.0520(8) Uani 1 1 d . . .
O5 O 0.28553(17) 0.36112(11) 0.2111(3) 0.0493(8) Uani 1 1 d . . .
O6 O 0.21979(16) 0.33857(12) 0.0114(3) 0.0506(8) Uani 1 1 d . . .
O7 O 0.0222(2) 0.39195(12) 0.3772(4) 0.0642(10) Uani 1 1 d . . .
O8 O 0.0070(2) 0.36091(10) 0.1735(4) 0.0607(9) Uani 1 1 d . . .
O9 O -0.07693(19) 0.58386(12) 0.3009(4) 0.0616(9) Uani 1 1 d . . .
O10 O -0.12256(18) 0.58269(10) 0.0941(3) 0.0532(8) Uani 1 1 d . . .
C1 C 0.0017(2) 0.39347(15) 0.2586(5) 0.0500(11) Uani 1 1 d . . .
C2 C -0.0303(2) 0.43591(14) 0.2056(4) 0.0445(10) Uani 1 1 d . . .
C3 C -0.0553(3) 0.44372(15) 0.0796(5) 0.0539(12) Uani 1 1 d . . .
H3A H -0.0564 0.4216 0.0118 0.065 Uiso 1 1 calc R . .
C4 C -0.0793(3) 0.48893(16) 0.0633(5) 0.0558(13) Uani 1 1 d . . .
H4A H -0.0978 0.5000 -0.0169 0.067 Uiso 1 1 calc R . .
C5 C -0.0729(2) 0.51474(14) 0.1765(5) 0.0419(10) Uani 1 1 d . . .
C6 C -0.0910(2) 0.56423(15) 0.1950(5) 0.0463(10) Uani 1 1 d . . .

loop_
_atom_site_aniso_label
_atom_site_aniso_U_11
_atom_site_aniso_U_22
_atom_site_aniso_U_33
_atom_site_aniso_U_23
_atom_site_aniso_U_13
_atom_site_aniso_U_12
S1 0.0658(8) 0.0434(6) 0.0451(6) -0.0035(5) -0.0121(6) 0.0124(5)
Zn1 0.0532(3) 0.0254(2) 0.0268(2) 0.00003(17) -0.0004(2) 0.00136(19)
Zn2 0.0398(3) 0.0307(2) 0.0279(2) -0.00155(17) 0.00080(18) -0.00180(18)
P1 0.0518(6) 0.0280(5) 0.0291(5) 0.0048(4) 0.0000(5) 0.0023(4)
P2 0.0468(6) 0.0296(5) 0.0281(5) 0.0043(4) -0.0052(4) -0.0016(4)
O1 0.141(4) 0.0409(18) 0.0276(15) 0.0094(13) 0.0159(19) 0.020(2)
O2 0.0555(19) 0.0381(15) 0.0438(17) -0.0057(13) -0.0123(14) 0.0109(13)
O3 0.0621(19) 0.0394(16) 0.0340(15) 0.0091(12) 0.0098(14) 0.0137(14)
O4 0.060(2) 0.0548(19) 0.0414(17) -0.0106(14) 0.0054(14) -0.0130(16)
O5 0.0566(19) 0.0567(19) 0.0346(16) 0.0132(13) -0.0133(14) -0.0153(15)
O6 0.0508(18) 0.070(2) 0.0307(15) 0.0028(14) -0.0070(13) -0.0049(16)
O7 0.083(3) 0.053(2) 0.057(2) 0.0126(16) -0.0226(19) 0.0083(18)
O8 0.081(3) 0.0325(16) 0.068(2) -0.0005(15) -0.0229(19) 0.0144(16)
O9 0.073(2) 0.0485(19) 0.063(2) -0.0183(17) -0.0080(18) 0.0073(17)
O10 0.071(2) 0.0357(16) 0.0533(19) 0.0047(14) 0.0076(17) 0.0143(15)
C1 0.049(3) 0.038(2) 0.062(3) 0.005(2) -0.006(2) 0.008(2)
C2 0.050(3) 0.034(2) 0.049(3) 0.0017(18) -0.010(2) 0.0066(18)
C3 0.076(3) 0.035(2) 0.051(3) -0.005(2) -0.005(2) 0.016(2)
C4 0.081(4) 0.040(2) 0.046(3) 0.000(2) -0.015(2) 0.020(2)
C5 0.045(2) 0.034(2) 0.047(2) -0.0010(18) -0.0014(19) 0.0113(18)
C6 0.045(2) 0.038(2) 0.056(3) -0.003(2) 0.006(2) 0.0027(19)

loop_
_atom_type_symbol
_atom_type_description
_atom_type_scat_dispersion_real
_atom_type_scat_dispersion_imag
_atom_type_scat_source
C C 0.0033 0.0016 'International Tables Vol C Tables 4.2.6.8 and 6.1.1.4'
H H 0.0000 0.0000 'International Tables Vol C Tables 4.2.6.8 and 6.1.1.4'
N N 0.0061 0.0033 'International Tables Vol C Tables 4.2.6.8 and 6.1.1.4'
O O 0.0106 0.0060 'International Tables Vol C Tables 4.2.6.8 and 6.1.1.4'
P P 0.1023 0.0942 'International Tables Vol C Tables 4.2.6.8 and 6.1.1.4'
Zn Zn 0.2839 1.4301 'International Tables Vol C Tables 4.2.6.8 and 6.1.1.4'
S S 0.1246 0.1234 'International Tables Vol C Tables 4.2.6.8 and 6.1.1.4'

loop_
_geom_angle_atom_site_label_1
_geom_angle_atom_site_label_2
_geom_angle_atom_site_label_3
_geom_angle
_geom_angle_site_symmetry_1
_geom_angle_site_symmetry_3
_geom_angle_publ_flag
C5 S1 C2 91.5(2) . . ?
O1 Zn1 O8 112.75(16) 7_565 . ?
O1 Zn1 O3 101.91(13) 7_565 . ?
O8 Zn1 O3 115.48(15) . . ?
O1 Zn1 O4 108.52(16) 7_565 . ?
O8 Zn1 O4 108.63(15) . . ?
O3 Zn1 O4 109.23(14) . . ?
O10 Zn2 O6 109.19(15) 3_545 7_566 ?
O10 Zn2 O2 119.48(14) 3_545 . ?
O6 Zn2 O2 106.93(13) 7_566 . ?
O10 Zn2 O5 105.96(13) 3_545 2 ?
O6 Zn2 O5 103.12(13) 7_566 2 ?
O2 Zn2 O5 110.98(14) . 2 ?
O1 P1 O2 114.68(19) . . ?
O1 P1 O3 108.34(18) . . ?
O2 P1 O3 112.75(17) . . ?
O1 P1 H1 103.7 . . ?
O2 P1 H1 104.3 . . ?
O3 P1 H1 112.8 . . ?
O6 P2 O4 114.05(19) . . ?
O6 P2 O5 109.48(18) . . ?
O4 P2 O5 111.71(18) . . ?
O6 P2 H2 99.1 . . ?
O4 P2 H2 106.8 . . ?
O5 P2 H2 115.2 . . ?
P1 O1 Zn1 140.8(2) . 7_566 ?
P1 O2 Zn2 123.72(18) . . ?
P1 O3 Zn1 125.80(18) . . ?
P2 O4 Zn1 128.88(19) . . ?
P2 O5 Zn2 132.21(18) . 2 ?
P2 O6 Zn2 143.5(2) . 7_565 ?
C1 O8 Zn1 116.2(3) . . ?
C6 O10 Zn2 113.9(3) . 3 ?
O7 C1 O8 125.1(4) . . ?
O7 C1 C2 120.1(4) . . ?
O8 C1 C2 114.8(4) . . ?
C3 C2 C1 128.1(4) . . ?
C3 C2 S1 111.3(3) . . ?
C1 C2 S1 120.5(3) . . ?
C2 C3 C4 112.5(4) . . ?
C2 C3 H3A 123.8 . . ?
C4 C3 H3A 123.8 . . ?
C5 C4 C3 113.0(4) . . ?
C5 C4 H4A 123.5 . . ?
C3 C4 H4A 123.5 . . ?
C4 C5 C6 127.8(4) . . ?
C4 C5 S1 111.7(3) . . ?
C6 C5 S1 120.5(3) . . ?
O9 C6 O10 125.3(4) . . ?
O9 C6 C5 120.0(4) . . ?
O10 C6 C5 114.8(4) . . ?

loop_
_geom_bond_atom_site_label_1
_geom_bond_atom_site_label_2
_geom_bond_distance
_geom_bond_site_symmetry_2
_geom_bond_publ_flag
S1 C5 1.706(4) . ?
S1 C2 1.719(4) . ?
Zn1 O1 1.926(3) 7_565 ?
Zn1 O8 1.927(3) . ?
Zn1 O3 1.928(3) . ?
Zn1 O4 1.964(3) . ?
Zn2 O10 1.931(3) 3_545 ?
Zn2 O6 1.937(3) 7_566 ?
Zn2 O2 1.950(3) . ?
Zn2 O5 1.954(3) 2 ?
P1 O1 1.490(3) . ?
P1 O2 1.512(3) . ?
P1 O3 1.523(3) . ?
P1 H1 1.2831 . ?
P2 O6 1.492(3) . ?
P2 O4 1.507(3) . ?
P2 O5 1.507(3) . ?
P2 H2 1.2916 . ?
O1 Zn1 1.926(3) 7_566 ?
O5 Zn2 1.954(3) 2 ?
O6 Zn2 1.937(3) 7_565 ?
O7 C1 1.243(6) . ?
O8 C1 1.271(6) . ?
O9 C6 1.225(5) . ?
O10 C6 1.291(6) . ?
O10 Zn2 1.931(3) 3 ?
C1 C2 1.478(6) . ?
C2 C3 1.360(6) . ?
C3 C4 1.403(6) . ?
C3 H3A 0.9300 . ?
C4 C5 1.354(6) . ?
C4 H4A 0.9300 . ?
C5 C6 1.491(6) . ?
